data_7116331
loop_
_publ_author_name
'Ulrich Stoeck'
'Irena Senkovska'
'Volodymyr Bon'
'Simon Krause'
'Stefan Kaskel'

_publ_section_title
;
 Assembly of metal-organic polyhedra into highly porous frameworks for
 ethene delivery
;
_journal_name_full Chem.Commun.
_journal_page_first 1046
_journal_paper_doi 10.1039/C4cc07920E
_journal_volume 51
_journal_year 2015
_chemical_formula_sum 'C42 H20 Cu3 N2 O15'
_chemical_formula_weight 983.22
_chemical_name_systematic
; 
 ? 
;
_space_group_IT_number 221
_symmetry_cell_setting cubic
_symmetry_space_group_name_Hall '-P 4 2 3'
_symmetry_space_group_name_H-M 'P m -3 m'
_atom_sites_solution_hydrogens geom
_atom_sites_solution_primary direct
_atom_sites_solution_secondary difmap
_audit_creation_method SHELXL-97
_audit_update_record
;
2014-01-20 deposited with the CCDC.
2014-11-21 downloaded from the CCDC.
;
_cell_angle_alpha 90.00
_cell_angle_beta 90.00
_cell_angle_gamma 90.00
_cell_formula_units_Z 6
_cell_length_a 27.860(3)
_cell_length_b 27.860(3)
_cell_length_c 27.860(3)
_cell_measurement_reflns_used 432
_cell_measurement_temperature 296(2)
_cell_measurement_theta_max 28.45
_cell_measurement_theta_min 2.98
_cell_volume 21624(4)
_computing_cell_refinement 'mosflm 1.0.5'
_computing_data_collection 'marCCD 1994-2002'
_computing_data_reduction scala
_computing_molecular_graphics 'Diamond 3.1'
_computing_publication_material WinGX
_computing_structure_refinement 'SHELXL-97 (Sheldrick, 1997)'
_computing_structure_solution 'SHELXS-97 (Sheldrick, 1997)'
_diffrn_ambient_temperature 296(2)
_diffrn_measured_fraction_theta_full 0.994
_diffrn_measured_fraction_theta_max 0.994
_diffrn_measurement_device_type 'MX-225 CCD'
_diffrn_measurement_method '\D\f scans'
_diffrn_radiation_monochromator 'Si 111'
_diffrn_radiation_probe x-ray
_diffrn_radiation_type synchrotron
_diffrn_radiation_wavelength 0.88561
_diffrn_reflns_av_R_equivalents 0.0304
_diffrn_reflns_av_sigmaI/netI 0.0453
_diffrn_reflns_limit_h_max 20
_diffrn_reflns_limit_h_min 0
_diffrn_reflns_limit_k_max -1
_diffrn_reflns_limit_k_min -35
_diffrn_reflns_limit_l_max 0
_diffrn_reflns_limit_l_min -35
_diffrn_reflns_number 8156
_diffrn_reflns_theta_full 34.13
_diffrn_reflns_theta_max 34.13
_diffrn_reflns_theta_min 3.29
_diffrn_source synchrotron
_diffrn_source_type 'BESSY BL MX-14.2'
_exptl_absorpt_coefficient_mu 0.832
_exptl_absorpt_correction_T_max 0.9755
_exptl_absorpt_correction_T_min 0.9755
_exptl_absorpt_correction_type multi-scan
_exptl_absorpt_process_details Scala
_exptl_crystal_colour green
_exptl_crystal_density_diffrn 0.453
_exptl_crystal_density_method 'not measured'
_exptl_crystal_description cubic
_exptl_crystal_F_000 2958
_exptl_crystal_size_max 0.03
_exptl_crystal_size_mid 0.03
_exptl_crystal_size_min 0.03
_platon_squeeze_details
;
;
_refine_diff_density_max 0.272
_refine_diff_density_min -0.502
_refine_diff_density_rms 0.041
_refine_ls_extinction_method none
_refine_ls_goodness_of_fit_ref 0.871
_refine_ls_hydrogen_treatment constr
_refine_ls_matrix_type full
_refine_ls_number_parameters 107
_refine_ls_number_reflns 4428
_refine_ls_number_restraints 12
_refine_ls_restrained_S_all 0.911
_refine_ls_R_factor_all 0.0810
_refine_ls_R_factor_gt 0.0555
_refine_ls_shift/su_max 0.000
_refine_ls_shift/su_mean 0.000
_refine_ls_structure_factor_coef Fsqd
_refine_ls_weighting_details 'calc w=1/[\s^2^(Fo^2^)+(0.1204P)^2^+0.0000P] where P=(Fo^2^+2Fc^2^)/3'
_refine_ls_weighting_scheme calc
_refine_ls_wR_factor_gt 0.1680
_refine_ls_wR_factor_ref 0.1817
_reflns_number_gt 2462
_reflns_number_total 4428
_reflns_threshold_expression >2sigma(I)
_cod_data_source_file c4cc07920e2.cif
_cod_data_source_block DUT75
_cod_original_sg_symbol_H-M Pm-3m
_cod_database_code 7116331

loop_
_symmetry_equiv_pos_as_xyz
'x, y, z'
'-y, x, z'
'-x, -y, z'
'y, -x, z'
'x, -y, -z'
'y, x, -z'
'-x, y, -z'
'-y, -x, -z'
'z, x, y'
'-x, z, y'
'-z, -x, y'
'x, -z, y'
'z, -x, -y'
'x, z, -y'
'-z, x, -y'
'-x, -z, -y'
'y, z, x'
'-z, -y, -x'
'-z, y, x'
'z, y, -x'
'z, -y, x'
'y, -z, -x'
'-y, -z, x'
'-y, z, -x'
'-x, -y, -z'
'y, -x, -z'
'x, y, -z'
'-y, x, -z'
'-x, y, z'
'-y, -x, z'
'x, -y, z'
'y, x, z'
'-z, -x, -y'
'x, -z, -y'
'z, x, -y'
'-x, z, -y'
'-z, x, y'
'-x, -z, y'
'z, -x, y'
'x, z, y'
'-y, -z, -x'
'z, y, x'
'z, -y, -x'
'-z, -y, x'
'-z, y, -x'
'-y, z, x'
'y, z, -x'
'y, -z, x'

loop_
_atom_site_label
_atom_site_type_symbol
_atom_site_fract_x
_atom_site_fract_y
_atom_site_fract_z
_atom_site_U_iso_or_equiv
_atom_site_adp_type
_atom_site_occupancy
_atom_site_symmetry_multiplicity
_atom_site_calc_flag
_atom_site_refinement_flags
Cu1 Cu 0.5000 0.5000 0.24979(3) 0.0661(2) Uani 1 8 d S
Cu2 Cu 0.5000 0.5000 0.15536(3) 0.0795(3) Uani 1 8 d S
Cu3 Cu 0.45244(5) 0.0000 0.0000 0.1143(5) Uani 1 8 d S
O1 O 0.5000 0.43028(10) 0.16273(9) 0.1041(9) Uani 1 2 d S
O2 O 0.5000 0.43002(9) 0.24268(9) 0.0887(7) Uani 1 2 d S
O3 O 0.5000 0.5000 0.07856(19) 0.165(3) Uani 1 8 d S
O4 O 0.5000 0.5000 0.32754(17) 0.1115(19) Uani 1 8 d S
O5 O 0.46012(18) 0.04997(8) 0.04997(8) 0.1412(16) Uani 1 2 d S
O6 O 0.3728(4) 0.0000 0.0000 0.192(4) Uani 1 8 d S
N1 N 0.5000 0.20824(12) 0.20824(12) 0.158(3) Uani 1 4 d S
C1 C 0.5000 0.40931(15) 0.20265(15) 0.0925(11) Uani 1 2 d S
C2 C 0.5000 0.35600(15) 0.20259(15) 0.1050(14) Uani 1 2 d S
C3 C 0.5000 0.33142(17) 0.15853(15) 0.137(2) Uani 1 2 d S
H3A H 0.5000 0.3486 0.1299 0.164 Uiso 1 2 calc SR
C4 C 0.5000 0.28211(19) 0.15742(17) 0.155(3) Uani 1 2 d S
H4A H 0.5000 0.2659 0.1282 0.186 Uiso 1 2 calc SR
C5 C 0.5000 0.25683(17) 0.19996(16) 0.137(2) Uani 1 2 d S
C6 C 0.5000 0.28092(15) 0.24477(13) 0.1103(15) Uani 1 2 d S
C7 C 0.5000 0.33046(14) 0.24496(14) 0.1021(13) Uani 1 2 d S
H7A H 0.5000 0.3468 0.2741 0.122 Uiso 1 2 calc SR
C8 C 0.5000 0.17224(16) 0.17224(16) 0.149(4) Uani 1 4 d S
C9 C 0.4612(3) 0.15591(16) 0.15591(16) 0.234(4) Uani 1 2 d SU
H9A H 0.4323 0.1678 0.1678 0.280 Uiso 1 2 calc SR
C10 C 0.4603(3) 0.11866(16) 0.11866(16) 0.221(4) Uani 1 2 d SU
H10A H 0.4310 0.1073 0.1073 0.266 Uiso 1 2 calc SR
C11 C 0.5000 0.10148(15) 0.10148(15) 0.131(3) Uani 1 4 d S
C12 C 0.5000 0.06376(18) 0.06376(18) 0.117(3) Uani 1 4 d S

loop_
_atom_site_aniso_label
_atom_site_aniso_U_11
_atom_site_aniso_U_22
_atom_site_aniso_U_33
_atom_site_aniso_U_23
_atom_site_aniso_U_13
_atom_site_aniso_U_12
Cu1 0.0740(3) 0.0740(3) 0.0502(4) 0.000 0.000 0.000
Cu2 0.0934(4) 0.0934(4) 0.0517(4) 0.000 0.000 0.000
Cu3 0.2297(14) 0.0566(3) 0.0566(3) 0.000 0.000 0.000
O1 0.153(3) 0.0882(18) 0.0714(16) -0.0111(14) 0.000 0.000
O2 0.123(2) 0.0713(14) 0.0717(15) -0.0101(12) 0.000 0.000
O3 0.224(5) 0.224(5) 0.046(3) 0.000 0.000 0.000
O4 0.140(3) 0.140(3) 0.054(3) 0.000 0.000 0.000
O5 0.242(5) 0.0911(15) 0.0911(15) -0.0298(18) 0.0030(15) 0.0030(15)
O6 0.242(11) 0.167(5) 0.167(5) 0.000 0.000 0.000
N1 0.324(11) 0.075(2) 0.075(2) -0.027(3) 0.000 0.000
C1 0.114(3) 0.084(2) 0.079(2) -0.010(2) 0.000 0.000
C2 0.155(4) 0.079(2) 0.081(2) -0.019(2) 0.000 0.000
C3 0.251(7) 0.088(3) 0.070(2) -0.017(2) 0.000 0.000
C4 0.292(9) 0.095(3) 0.077(3) -0.027(3) 0.000 0.000
C5 0.255(7) 0.084(3) 0.073(3) -0.026(2) 0.000 0.000
C6 0.186(5) 0.075(2) 0.070(2) -0.0177(18) 0.000 0.000
C7 0.156(4) 0.078(2) 0.072(2) -0.016(2) 0.000 0.000
C8 0.274(12) 0.087(3) 0.087(3) -0.038(4) 0.000 0.000
C9 0.259(8) 0.221(5) 0.221(5) -0.153(6) 0.000(3) 0.000(3)
C10 0.245(7) 0.209(5) 0.209(5) -0.134(6) 0.005(3) 0.005(3)
C11 0.237(10) 0.078(2) 0.078(2) -0.027(3) 0.000 0.000
C12 0.217(10) 0.068(2) 0.068(2) -0.002(3) 0.000 0.000

loop_
_atom_type_symbol
_atom_type_description
_atom_type_scat_dispersion_real
_atom_type_scat_dispersion_imag
_atom_type_scat_source
C C 0.0060 0.0030 'International Tables Vol C Tables 4.2.6.8 and 6.1.1.4'
H H 0.0000 0.0000 'International Tables Vol C Tables 4.2.6.8 and 6.1.1.4'
Cu Cu 0.1640 1.8640 'International Tables Vol C Tables 4.2.6.8 and 6.1.1.4'
N N 0.0100 0.0050 'International Tables Vol C Tables 4.2.6.8 and 6.1.1.4'
O O 0.0180 0.0100 'International Tables Vol C Tables 4.2.6.8 and 6.1.1.4'

loop_
_geom_angle_atom_site_label_1
_geom_angle_atom_site_label_2
_geom_angle_atom_site_label_3
_geom_angle
_geom_angle_site_symmetry_1
_geom_angle_site_symmetry_3
O2 Cu1 O2 89.414(15) . 4_565
O2 Cu1 O2 168.39(15) . 3_665
O2 Cu1 O2 89.414(15) 4_565 3_665
O2 Cu1 O2 89.414(15) . 2_655
O2 Cu1 O2 168.40(15) 4_565 2_655
O2 Cu1 O2 89.414(15) 3_665 2_655
O2 Cu1 O4 95.80(7) . .
O2 Cu1 O4 95.80(7) 4_565 .
O2 Cu1 O4 95.80(7) 3_665 .
O2 Cu1 O4 95.80(7) 2_655 .
O2 Cu1 Cu2 84.20(7) . .
O2 Cu1 Cu2 84.20(7) 4_565 .
O2 Cu1 Cu2 84.20(7) 3_665 .
O2 Cu1 Cu2 84.20(7) 2_655 .
O4 Cu1 Cu2 180.0 . .
O1 Cu2 O1 167.92(16) . 3_665
O1 Cu2 O1 89.366(17) . 2_655
O1 Cu2 O1 89.366(17) 3_665 2_655
O1 Cu2 O1 89.366(17) . 4_565
O1 Cu2 O1 89.366(17) 3_665 4_565
O1 Cu2 O1 167.92(16) 2_655 4_565
O1 Cu2 O3 96.04(8) . .
O1 Cu2 O3 96.04(8) 3_665 .
O1 Cu2 O3 96.04(8) 2_655 .
O1 Cu2 O3 96.04(8) 4_565 .
O1 Cu2 Cu1 83.96(8) . .
O1 Cu2 Cu1 83.96(8) 3_665 .
O1 Cu2 Cu1 83.96(8) 2_655 .
O1 Cu2 Cu1 83.96(8) 4_565 .
O3 Cu2 Cu1 180.0 . .
O5 Cu3 O5 89.33(3) 5 31
O5 Cu3 O5 89.33(3) 5 27
O5 Cu3 O5 167.6(3) 31 27
O5 Cu3 O5 167.6(3) 5 .
O5 Cu3 O5 89.33(3) 31 .
O5 Cu3 O5 89.33(3) 27 .
O5 Cu3 O6 96.20(15) 5 .
O5 Cu3 O6 96.20(15) 31 .
O5 Cu3 O6 96.20(15) 27 .
O5 Cu3 O6 96.20(15) . .
O5 Cu3 Cu3 83.80(15) 5 25_655
O5 Cu3 Cu3 83.80(15) 31 25_655
O5 Cu3 Cu3 83.80(15) 27 25_655
O5 Cu3 Cu3 83.80(15) . 25_655
O6 Cu3 Cu3 180.0 . 25_655
C1 O1 Cu2 123.7(3) . .
C1 O2 Cu1 123.2(3) . .
C12 O5 Cu3 122.3(5) . .
C5 N1 C5 109.3(5) . 10_655
C5 N1 C8 125.3(3) . .
C5 N1 C8 125.3(3) 10_655 .
O2 C1 O1 124.9(4) . .
O2 C1 C2 117.4(4) . .
O1 C1 C2 117.6(4) . .
C7 C2 C3 119.8(4) . .
C7 C2 C1 121.0(4) . .
C3 C2 C1 119.2(4) . .
C4 C3 C2 120.4(4) . .
C4 C3 H3A 119.8 . .
C2 C3 H3A 119.8 . .
C3 C4 C5 119.4(4) . .
C3 C4 H4A 120.3 . .
C5 C4 H4A 120.3 . .
N1 C5 C4 130.4(4) . .
N1 C5 C6 108.6(4) . .
C4 C5 C6 121.0(4) . .
C7 C6 C5 118.5(4) . .
C7 C6 C6 134.8(2) . 10_655
C5 C6 C6 106.7(3) . 10_655
C2 C7 C6 120.9(3) . .
C2 C7 H7A 119.6 . .
C6 C7 H7A 119.6 . .
C9 C8 C9 118.5(9) . 29_655
C9 C8 N1 120.7(4) . .
C9 C8 N1 120.7(4) 29_655 .
C8 C9 C10 121.7(8) . .
C8 C9 H9A 119.1 . .
C10 C9 H9A 119.1 . .
C11 C10 C9 120.5(8) . .
C11 C10 H10A 119.8 . .
C9 C10 H10A 119.8 . .
C10 C11 C10 117.1(8) 29_655 .
C10 C11 C12 121.4(4) 29_655 .
C10 C11 C12 121.4(4) . .
O5 C12 O5 127.9(8) . 29_655
O5 C12 C11 116.1(4) . .
O5 C12 C11 116.1(4) 29_655 .

loop_
_geom_bond_atom_site_label_1
_geom_bond_atom_site_label_2
_geom_bond_distance
_geom_bond_site_symmetry_2
Cu1 O2 1.960(2) .
Cu1 O2 1.960(2) 4_565
Cu1 O2 1.960(2) 3_665
Cu1 O2 1.960(2) 2_655
Cu1 O4 2.166(5) .
Cu1 Cu2 2.6310(11) .
Cu2 O1 1.953(3) .
Cu2 O1 1.953(3) 3_665
Cu2 O1 1.953(3) 2_655
Cu2 O1 1.953(3) 4_565
Cu2 O3 2.140(5) .
Cu3 O5 1.980(3) 5
Cu3 O5 1.980(3) 31
Cu3 O5 1.980(3) 27
Cu3 O5 1.980(3) .
Cu3 O6 2.218(11) .
Cu3 Cu3 2.650(3) 25_655
O1 C1 1.256(5) .
O2 C1 1.256(4) .
O5 C12 1.237(4) .
N1 C5 1.373(5) .
N1 C5 1.373(5) 10_655
N1 C8 1.418(8) .
C1 C2 1.485(6) .
C2 C7 1.378(5) .
C2 C3 1.406(5) .
C3 C4 1.374(7) .
C3 H3A 0.9300 .
C4 C5 1.379(7) .
C4 H4A 0.9300 .
C5 C6 1.418(5) .
C6 C7 1.380(5) .
C6 C6 1.424(8) 10_655
C7 H7A 0.9300 .
C8 C9 1.258(7) .
C8 C9 1.258(7) 29_655
C9 C10 1.468(8) .
C9 H9A 0.9300 .
C10 C11 1.297(7) .
C10 H10A 0.9300 .
C11 C10 1.297(7) 29_655
C11 C12 1.486(9) .
C12 O5 1.237(4) 29_655

loop_
_geom_torsion_atom_site_label_1
_geom_torsion_atom_site_label_2
_geom_torsion_atom_site_label_3
_geom_torsion_atom_site_label_4
_geom_torsion
_geom_torsion_site_symmetry_1
_geom_torsion_site_symmetry_4
O2 Cu1 Cu2 O1 0.0 . .
O2 Cu1 Cu2 O1 -90.0 4_565 .
O2 Cu1 Cu2 O1 180.0 3_665 .
O2 Cu1 Cu2 O1 90.0 2_655 .
O4 Cu1 Cu2 O1 135(22) . .
O2 Cu1 Cu2 O1 180.0 . 3_665
O2 Cu1 Cu2 O1 90.0 4_565 3_665
O2 Cu1 Cu2 O1 0.0 3_665 3_665
O2 Cu1 Cu2 O1 -90.0 2_655 3_665
O4 Cu1 Cu2 O1 -45(16) . 3_665
O2 Cu1 Cu2 O1 -90.0 . 2_655
O2 Cu1 Cu2 O1 180.0 4_565 2_655
O2 Cu1 Cu2 O1 90.0 3_665 2_655
O2 Cu1 Cu2 O1 0.0 2_655 2_655
O4 Cu1 Cu2 O1 45(22) . 2_655
O2 Cu1 Cu2 O1 90.0 . 4_565
O2 Cu1 Cu2 O1 0.0 4_565 4_565
O2 Cu1 Cu2 O1 -90.0 3_665 4_565
O2 Cu1 Cu2 O1 180.0 2_655 4_565
O4 Cu1 Cu2 O1 -135(16) . 4_565
O2 Cu1 Cu2 O3 45(100) . .
O2 Cu1 Cu2 O3 -45(100) 4_565 .
O2 Cu1 Cu2 O3 -135(100) 3_665 .
O2 Cu1 Cu2 O3 135(100) 2_655 .
O4 Cu1 Cu2 O3 0(37) . .
O1 Cu2 O1 C1 0.000(1) 3_665 .
O1 Cu2 O1 C1 83.99(8) 2_655 .
O1 Cu2 O1 C1 -83.99(8) 4_565 .
O3 Cu2 O1 C1 180.0 . .
Cu1 Cu2 O1 C1 0.0 . .
O2 Cu1 O2 C1 84.23(7) 4_565 .
O2 Cu1 O2 C1 0.000(1) 3_665 .
O2 Cu1 O2 C1 -84.23(7) 2_655 .
O4 Cu1 O2 C1 180.0 . .
Cu2 Cu1 O2 C1 0.0 . .
O5 Cu3 O5 C12 0.0 5 .
O5 Cu3 O5 C12 83.83(15) 31 .
O5 Cu3 O5 C12 -83.83(15) 27 .
O6 Cu3 O5 C12 180.0 . .
Cu3 Cu3 O5 C12 0.0 25_655 .
Cu1 O2 C1 O1 0.0 . .
Cu1 O2 C1 C2 180.0 . .
Cu2 O1 C1 O2 0.0 . .
Cu2 O1 C1 C2 180.0 . .
O2 C1 C2 C7 0.0 . .
O1 C1 C2 C7 180.0 . .
O2 C1 C2 C3 180.0 . .
O1 C1 C2 C3 0.0 . .
C7 C2 C3 C4 0.0 . .
C1 C2 C3 C4 180.0 . .
C2 C3 C4 C5 0.0 . .
C5 N1 C5 C4 180.0 10_655 .
C8 N1 C5 C4 0.000(1) . .
C5 N1 C5 C6 0.0 10_655 .
C8 N1 C5 C6 180.0 . .
C3 C4 C5 N1 180.0 . .
C3 C4 C5 C6 0.0 . .
N1 C5 C6 C7 180.0 . .
C4 C5 C6 C7 0.0 . .
N1 C5 C6 C6 0.0 . 10_655
C4 C5 C6 C6 180.0 . 10_655
C3 C2 C7 C6 0.0 . .
C1 C2 C7 C6 180.0 . .
C5 C6 C7 C2 0.0 . .
C6 C6 C7 C2 180.0 10_655 .
C5 N1 C8 C9 -90.0 . .
C5 N1 C8 C9 90.0 10_655 .
C5 N1 C8 C9 90.0 . 29_655
C5 N1 C8 C9 -90.0 10_655 29_655
C9 C8 C9 C10 0.0 29_655 .
N1 C8 C9 C10 180.0 . .
C8 C9 C10 C11 0.0 . .
C9 C10 C11 C10 0.0 . 29_655
C9 C10 C11 C12 180.0 . .
Cu3 O5 C12 O5 0.0 . 29_655
Cu3 O5 C12 C11 180.0 . .
C10 C11 C12 O5 180.0 29_655 .
C10 C11 C12 O5 0.0 . .
C10 C11 C12 O5 0.0 29_655 29_655
C10 C11 C12 O5 180.0 . 29_655

loop_
_platon_squeeze_void_nr
_platon_squeeze_void_average_x
_platon_squeeze_void_average_y
_platon_squeeze_void_average_z
_platon_squeeze_void_volume
_platon_squeeze_void_count_electrons
_platon_squeeze_void_content
1 -0.002 -0.003 -0.002 17416 1363 ' '
